data_4324391
loop_
_publ_author_name
'Melissa V. Werrett'
'Daniel Chartrand'
'Julian D. Gale'
'Garry S. Hanan'
'Jonathan G. MacLellan'
'Massimiliano Massi'
'Sara Muzzioli'
'Paolo Raiteri'
'Brian W. Skelton'
'Morry Silberstein'
'Stefano Stagni'

_publ_contact_author_address
;
 Chemistry, 
School of Biomedical, Biomolecular and Chemical Science, 
M313, University of Western Australia, 
Perth, WA 6009,
 Australia
;
_publ_contact_author_email brian.skelton@uwa.edu.au
_publ_contact_author_fax (+61)_08_6488_1118
_publ_contact_author_name 'Skelton, B. W.'
_publ_contact_author_phone (+61)_08_6488_7107
_publ_section_title
;
 Synthesis, Structural, and Photophysical Investigation of Diimine
 Triscarbonyl Re(I) Tetrazolato Complexes.
;
_journal_name_full 'Inorganic Chemistry'
_journal_page_first 1229
_journal_page_last 1241
_journal_paper_doi 10.1021/ic1015516
_journal_volume 50
_journal_year 2011
_chemical_formula_moiety 'C21 H13 N6 O4 Re'
_chemical_formula_sum 'C21 H13 N6 O4 Re'
_chemical_formula_weight 599.57
_chemical_name_systematic
;
 ?
;
_space_group_IT_number 14
_symmetry_cell_setting monoclinic
_symmetry_space_group_name_Hall '-P 2yn'
_symmetry_space_group_name_H-M 'P 1 21/n 1'
_atom_sites_solution_hydrogens geom
_atom_sites_solution_primary direct
_atom_sites_solution_secondary difmap
_audit_creation_date 2010-03-31T14:38:12-00:00
_audit_creation_method 'WinGX routine CIF_UPDATE'
_cell_angle_alpha 90
_cell_angle_beta 94.702(2)
_cell_angle_gamma 90
_cell_formula_units_Z 4
_cell_length_a 8.0117(2)
_cell_length_b 8.1105(3)
_cell_length_c 31.1788(10)
_cell_measurement_reflns_used 8169
_cell_measurement_temperature 220(2)
_cell_measurement_theta_max 34.395
_cell_measurement_theta_min 3.4949
_cell_volume 2019.15(11)
_computing_cell_refinement
;
        CrysAlisPro, Oxford Diffraction Ltd.,
        Version 1.171.33.52 (release 06-11-2009 CrysAlis171 .NET)
        (compiled Nov  6 2009,16:24:50)
;
_computing_data_collection
;
        CrysAlisPro, Oxford Diffraction Ltd.,
        Version 1.171.33.52 (release 06-11-2009 CrysAlis171 .NET)
        (compiled Nov  6 2009,16:24:50)
;
_computing_data_reduction
;
        CrysAlisPro, Oxford Diffraction Ltd.,
        Version 1.171.33.52 (release 06-11-2009 CrysAlis171 .NET)
        (compiled Nov  6 2009,16:24:50)
;
_computing_molecular_graphics 'OrtepII (Johnson, C. K. (1976)'
_computing_publication_material 'WinGX Farrugia, L. J. (1999)'
_computing_structure_refinement 'SHELXL-97 (Sheldrick, 2008)'
_diffrn_ambient_temperature 220(2)
_diffrn_detector_area_resol_mean 10.4738
_diffrn_measured_fraction_theta_full 0.99
_diffrn_measured_fraction_theta_max 0.99
_diffrn_measurement_device_type 'Oxford Diffraction Gemini, Ruby'
_diffrn_measurement_method '\w scans'
_diffrn_radiation_monochromator graphite
_diffrn_radiation_type MoK\a
_diffrn_radiation_wavelength 0.71073
_diffrn_reflns_av_R_equivalents 0.053
_diffrn_reflns_av_unetI/netI 0.0583
_diffrn_reflns_limit_h_max 10
_diffrn_reflns_limit_h_min -10
_diffrn_reflns_limit_k_max 10
_diffrn_reflns_limit_k_min -10
_diffrn_reflns_limit_l_max 40
_diffrn_reflns_limit_l_min -40
_diffrn_reflns_number 4684
_diffrn_reflns_theta_full 27.5
_diffrn_reflns_theta_max 27.5
_diffrn_reflns_theta_min 3.58
_exptl_absorpt_coefficient_mu 6.061
_exptl_absorpt_correction_T_max 0.646
_exptl_absorpt_correction_T_min 0.555
_exptl_absorpt_correction_type analytical
_exptl_absorpt_process_details
;
        CrysAlisPro, Oxford Diffraction Ltd.,
        Version 1.171.33.52 (release 06-11-2009 CrysAlis171 .NET)
        (compiled Nov  6 2009,16:24:50)
Analytical numeric absorption correction using a multifaceted crystal
                        model based on expressions derived by R.C. Clark & J.S.
        (Clark, R. C. & Reid, J. S. (1995). Acta Cryst. A51, 887-897)
;
_exptl_crystal_colour yellow
_exptl_crystal_density_diffrn 1.972
_exptl_crystal_description block
_exptl_crystal_F_000 1152
_exptl_crystal_size_max 0.13
_exptl_crystal_size_mid 0.08
_exptl_crystal_size_min 0.08
_refine_diff_density_max 5.352
_refine_diff_density_min -4.206
_refine_diff_density_rms 0.369
_refine_ls_extinction_method none
_refine_ls_goodness_of_fit_ref 1.183
_refine_ls_hydrogen_treatment constr
_refine_ls_matrix_type full
_refine_ls_number_parameters 291
_refine_ls_number_reflns 4616
_refine_ls_number_restraints 0
_refine_ls_restrained_S_all 1.183
_refine_ls_R_factor_all 0.0972
_refine_ls_R_factor_gt 0.0862
_refine_ls_shift/su_max 0.008
_refine_ls_shift/su_mean 0.001
_refine_ls_structure_factor_coef Fsqd
_refine_ls_weighting_details 'calc w=1/[\s^2^(Fo^2^)+(0.0001P)^2^+136.7162P] where P=(Fo^2^+2Fc^2^)/3'
_refine_ls_weighting_scheme calc
_refine_ls_wR_factor_gt 0.1983
_refine_ls_wR_factor_ref 0.2036
_reflns_number_gt 3932
_reflns_number_total 4616
_reflns_threshold_expression I>2\s(I)
_cod_data_source_file ic1015516_si_002_3.cif
_cod_data_source_block mxm17
_cod_original_sg_symbol_Hall -p_2yn
_cod_database_code 4324391

loop_
_symmetry_equiv_pos_as_xyz
'x, y, z'
'-x+1/2, y+1/2, -z+1/2'
'-x, -y, -z'
'x-1/2, -y-1/2, z-1/2'

loop_
_atom_site_label
_atom_site_type_symbol
_atom_site_fract_x
_atom_site_fract_y
_atom_site_fract_z
_atom_site_U_iso_or_equiv
_atom_site_adp_type
_atom_site_occupancy
_atom_site_symmetry_multiplicity
_atom_site_calc_flag
_atom_site_refinement_flags
Re1 Re 0.21989(8) 0.14433(9) 0.06608(2) 0.02407(19) Uani 1 1 d .
C1 C 0.032(2) 0.244(3) 0.0357(6) 0.036(4) Uani 1 1 d .
O1 O -0.085(2) 0.311(2) 0.0169(5) 0.053(4) Uani 1 1 d .
C2 C 0.282(2) 0.060(2) 0.0122(6) 0.032(4) Uani 1 1 d .
O2 O 0.3158(18) 0.0071(19) -0.0200(4) 0.042(3) Uani 1 1 d .
C3 C 0.088(2) -0.051(3) 0.0725(6) 0.033(4) Uani 1 1 d .
O3 O 0.0107(19) -0.1710(16) 0.0771(5) 0.044(4) Uani 1 1 d .
N11 N 0.4438(18) 0.0616(19) 0.1030(4) 0.028(3) Uani 1 1 d .
C12 C 0.576(2) 0.164(2) 0.1052(5) 0.026(3) Uani 1 1 d .
C13 C 0.730(2) 0.121(3) 0.1268(6) 0.037(4) Uani 1 1 d .
H13 H 0.8207 0.1946 0.1282 0.045 Uiso 1 1 calc R
C14 C 0.746(3) -0.034(3) 0.1462(6) 0.037(5) Uani 1 1 d .
H14 H 0.8493 -0.0673 0.16 0.045 Uiso 1 1 calc R
C15 C 0.608(3) -0.137(3) 0.1449(6) 0.044(5) Uani 1 1 d .
H15 H 0.6151 -0.2399 0.1587 0.053 Uiso 1 1 calc R
C16 C 0.462(3) -0.088(2) 0.1235(6) 0.036(4) Uani 1 1 d .
H16 H 0.37 -0.1595 0.1227 0.043 Uiso 1 1 calc R
N21 N 0.3942(17) 0.350(2) 0.0661(4) 0.027(3) Uani 1 1 d .
C22 C 0.551(2) 0.324(2) 0.0843(6) 0.030(4) Uani 1 1 d .
C23 C 0.673(2) 0.452(3) 0.0841(6) 0.037(4) Uani 1 1 d .
H23 H 0.7802 0.4367 0.0979 0.044 Uiso 1 1 calc R
C24 C 0.632(4) 0.597(3) 0.0637(7) 0.054(7) Uani 1 1 d .
H24 H 0.7155 0.6771 0.0616 0.064 Uiso 1 1 calc R
C25 C 0.470(3) 0.629(3) 0.0456(8) 0.049(5) Uani 1 1 d .
H25 H 0.4394 0.7309 0.033 0.059 Uiso 1 1 calc R
C26 C 0.354(2) 0.498(2) 0.0476(6) 0.029(4) Uani 1 1 d .
H26 H 0.2435 0.5148 0.0356 0.035 Uiso 1 1 calc R
N1 N 0.135(2) 0.4015(18) 0.1372(5) 0.031(3) Uani 1 1 d .
N2 N 0.1580(18) 0.2425(18) 0.1270(5) 0.028(3) Uani 1 1 d .
N3 N 0.129(2) 0.144(2) 0.1598(5) 0.037(3) Uani 1 1 d .
N4 N 0.088(2) 0.2391(18) 0.1924(5) 0.030(3) Uani 1 1 d .
C5 C 0.092(2) 0.395(2) 0.1781(5) 0.028(4) Uani 1 1 d .
C51 C 0.061(2) 0.539(2) 0.2045(6) 0.027(4) Uani 1 1 d .
C52 C 0.122(3) 0.689(2) 0.1947(7) 0.039(5) Uani 1 1 d .
H52 H 0.1766 0.6992 0.1693 0.047 Uiso 1 1 calc R
C53 C 0.110(4) 0.828(2) 0.2196(9) 0.068(9) Uani 1 1 d .
H53 H 0.1616 0.9278 0.2132 0.081 Uiso 1 1 calc R
C54 C 0.012(3) 0.809(2) 0.2564(6) 0.036(4) Uani 1 1 d .
C55 C -0.050(4) 0.657(3) 0.2662(8) 0.060(7) Uani 1 1 d .
H55 H -0.1049 0.6435 0.2915 0.071 Uiso 1 1 calc R
C56 C -0.032(4) 0.524(3) 0.2401(8) 0.061(8) Uani 1 1 d .
H56 H -0.0828 0.4228 0.246 0.074 Uiso 1 1 calc R
C57 C -0.017(3) 0.958(3) 0.2831(7) 0.049(6) Uani 1 1 d .
H57 H 0.0221 1.0595 0.2734 0.059 Uiso 1 1 calc R
O57 O -0.085(3) 0.959(2) 0.3154(6) 0.079(6) Uani 1 1 d .

loop_
_atom_site_aniso_label
_atom_site_aniso_U_11
_atom_site_aniso_U_22
_atom_site_aniso_U_33
_atom_site_aniso_U_23
_atom_site_aniso_U_13
_atom_site_aniso_U_12
Re1 0.0202(3) 0.0267(3) 0.0251(3) 0.0008(3) 0.0005(2) 0.0001(3)
C1 0.028(9) 0.044(11) 0.036(10) -0.014(9) 0.005(8) -0.013(8)
O1 0.048(9) 0.055(10) 0.052(9) 0.000(8) -0.017(7) 0.015(8)
C2 0.016(8) 0.034(10) 0.046(11) 0.004(9) -0.006(7) 0.003(7)
O2 0.041(8) 0.049(9) 0.035(7) -0.012(7) 0.009(6) 0.001(7)
C3 0.034(9) 0.042(11) 0.025(9) 0.003(8) 0.005(7) 0.008(9)
O3 0.052(9) 0.023(7) 0.058(9) 0.000(6) 0.009(7) -0.015(6)
N11 0.033(8) 0.030(8) 0.021(7) 0.003(6) 0.004(6) 0.005(7)
C12 0.019(7) 0.032(9) 0.028(8) -0.003(7) 0.004(6) 0.002(7)
C13 0.027(9) 0.048(12) 0.035(9) -0.004(9) -0.005(7) 0.010(9)
C14 0.033(10) 0.045(12) 0.033(10) -0.002(9) -0.005(8) 0.007(9)
C15 0.058(13) 0.039(11) 0.034(10) 0.007(10) -0.001(9) 0.024(11)
C16 0.039(10) 0.028(9) 0.041(11) 0.003(8) 0.009(8) -0.003(8)
N21 0.025(7) 0.033(7) 0.024(6) 0.002(7) -0.002(5) 0.005(7)
C22 0.035(9) 0.023(9) 0.029(9) -0.002(7) -0.004(7) -0.004(7)
C23 0.029(9) 0.044(12) 0.037(10) -0.012(9) -0.003(8) -0.011(9)
C24 0.088(19) 0.029(11) 0.040(12) -0.003(9) -0.021(12) -0.008(11)
C25 0.062(14) 0.024(10) 0.062(14) 0.010(10) 0.009(11) -0.001(10)
C26 0.032(9) 0.025(9) 0.030(9) 0.007(7) 0.002(7) 0.003(7)
N1 0.036(8) 0.027(8) 0.032(8) 0.003(6) 0.010(6) -0.001(6)
N2 0.022(7) 0.025(7) 0.036(8) 0.005(6) 0.003(6) 0.003(6)
N3 0.043(9) 0.033(8) 0.035(8) 0.007(8) 0.003(7) -0.005(8)
N4 0.041(9) 0.022(7) 0.029(8) 0.002(6) 0.010(6) -0.002(7)
C5 0.031(9) 0.030(10) 0.022(8) 0.000(7) -0.008(7) -0.005(7)
C51 0.019(8) 0.034(10) 0.028(9) 0.004(8) 0.003(6) 0.005(7)
C52 0.050(12) 0.031(10) 0.037(10) 0.014(8) 0.007(9) 0.005(9)
C53 0.078(19) 0.039(10) 0.075(18) -0.015(11) -0.043(16) 0.020(11)
C54 0.047(11) 0.033(10) 0.026(9) 0.002(8) -0.001(8) 0.006(9)
C55 0.089(19) 0.045(13) 0.049(13) -0.006(12) 0.031(13) -0.013(14)
C56 0.09(2) 0.034(12) 0.062(16) -0.004(11) 0.042(15) -0.016(13)
C57 0.064(15) 0.039(12) 0.044(12) -0.013(10) 0.003(11) 0.004(11)
O57 0.127(19) 0.053(11) 0.061(12) -0.023(9) 0.039(12) 0.001(12)

loop_
_atom_type_symbol
_atom_type_description
_atom_type_scat_dispersion_real
_atom_type_scat_dispersion_imag
_atom_type_scat_source
C C 0.0033 0.0016 'International Tables Vol C Tables 4.2.6.8 and 6.1.1.4'
H H 0 0 'International Tables Vol C Tables 4.2.6.8 and 6.1.1.4'
N N 0.0061 0.0033 'International Tables Vol C Tables 4.2.6.8 and 6.1.1.4'
O O 0.0106 0.006 'International Tables Vol C Tables 4.2.6.8 and 6.1.1.4'
Re Re -1.0185 7.231 'International Tables Vol C Tables 4.2.6.8 and 6.1.1.4'

loop_
_geom_angle_atom_site_label_1
_geom_angle_atom_site_label_2
_geom_angle_atom_site_label_3
_geom_angle
C1 Re1 C2 88.0(8)
C1 Re1 C3 89.0(8)
C2 Re1 C3 88.9(8)
C1 Re1 N2 93.1(7)
C2 Re1 N2 178.2(7)
C3 Re1 N2 92.6(7)
C1 Re1 N11 172.9(7)
C2 Re1 N11 95.4(6)
C3 Re1 N11 97.3(7)
N2 Re1 N11 83.4(5)
C1 Re1 N21 99.1(7)
C2 Re1 N21 93.5(7)
C3 Re1 N21 171.6(7)
N2 Re1 N21 84.9(5)
N11 Re1 N21 74.5(6)
O1 C1 Re1 178.0(18)
O2 C2 Re1 178.5(17)
O3 C3 Re1 178.7(18)
C12 N11 C16 117.7(16)
C12 N11 Re1 117.0(12)
C16 N11 Re1 125.3(13)
N11 C12 C13 122.1(18)
N11 C12 C22 116.6(15)
C13 C12 C22 121.4(17)
C14 C13 C12 118.7(19)
C14 C13 H13 120.6
C12 C13 H13 120.6
C15 C14 C13 119.0(18)
C15 C14 H14 120.5
C13 C14 H14 120.5
C16 C15 C14 119(2)
C16 C15 H15 120.3
C14 C15 H15 120.3
C15 C16 N11 123.0(19)
C15 C16 H16 118.5
N11 C16 H16 118.5
C22 N21 C26 119.7(16)
C22 N21 Re1 117.1(12)
C26 N21 Re1 123.2(11)
N21 C22 C23 119.9(17)
N21 C22 C12 114.5(15)
C23 C22 C12 125.5(17)
C24 C23 C22 119.4(19)
C24 C23 H23 120.2
C22 C23 H23 120.3
C23 C24 C25 122(2)
C23 C24 H24 119.1
C25 C24 H24 119.1
C24 C25 C26 116(2)
C24 C25 H25 122.1
C26 C25 H25 122.1
N21 C26 C25 123.1(18)
N21 C26 H26 118.4
C25 C26 H26 118.5
N2 N1 C5 103.7(14)
N3 N2 N1 111.0(15)
N3 N2 Re1 121.4(12)
N1 N2 Re1 127.5(11)
N2 N3 N4 107.7(16)
N3 N4 C5 106.1(15)
N4 C5 N1 111.4(15)
N4 C5 C51 123.8(16)
N1 C5 C51 124.7(16)
C52 C51 C56 119.1(19)
C52 C51 C5 120.6(17)
C56 C51 C5 120.3(18)
C51 C52 C53 124(2)
C51 C52 H52 117.8
C53 C52 H52 117.8
C52 C53 C54 115(2)
C52 C53 H53 122.3
C54 C53 H53 122.3
C55 C54 C53 119.9(19)
C55 C54 C57 122(2)
C53 C54 C57 118.3(19)
C56 C55 C54 121(2)
C56 C55 H55 119.4
C54 C55 H55 119.4
C55 C56 C51 120(2)
C55 C56 H56 120.2
C51 C56 H56 120.2
O57 C57 C54 126(2)
O57 C57 H57 117.2
C54 C57 H57 117.2

loop_
_geom_bond_atom_site_label_1
_geom_bond_atom_site_label_2
_geom_bond_distance
Re1 C1 1.89(2)
Re1 C2 1.91(2)
Re1 C3 1.92(2)
Re1 N2 2.155(15)
Re1 N11 2.157(14)
Re1 N21 2.177(16)
C1 O1 1.20(2)
C2 O2 1.15(2)
C3 O3 1.17(2)
N11 C12 1.34(2)
N11 C16 1.37(2)
C12 C13 1.40(2)
C12 C22 1.46(2)
C13 C14 1.39(3)
C13 H13 0.94
C14 C15 1.39(3)
C14 H14 0.94
C15 C16 1.35(3)
C15 H15 0.94
C16 H16 0.94
N21 C22 1.35(2)
N21 C26 1.36(2)
C22 C23 1.42(3)
C23 C24 1.36(3)
C23 H23 0.94
C24 C25 1.40(3)
C24 H24 0.94
C25 C26 1.41(3)
C25 H25 0.94
C26 H26 0.94
N1 N2 1.34(2)
N1 C5 1.35(2)
N2 N3 1.33(2)
N3 N4 1.34(2)
N4 C5 1.34(2)
C5 C51 1.46(2)
C51 C52 1.36(3)
C51 C56 1.39(3)
C52 C53 1.37(3)
C52 H52 0.94
C53 C54 1.45(4)
C53 H53 0.94
C54 C55 1.37(3)
C54 C57 1.50(3)
C55 C56 1.36(3)
C55 H55 0.94
C56 H56 0.94
C57 O57 1.18(3)
C57 H57 0.94
